data_4506592
loop_
_publ_author_name
'Takeuchi, Kenneth J.'
'Yau, Shali Z.'
'Menard, Melissa C.'
'Marschilok, Amy C.'
'Takeuchi, Esther S.'

_publ_section_title
;
 Synthetic control of composition and crystallite size of silver
 hollandite, Ag(x)Mn8O16: impact on electrochemistry.
;
_journal_issue 10
_journal_name_full 'ACS applied materials &amp; interfaces'
_journal_page_first 5547
_journal_page_last 5554
_journal_paper_doi 10.1021/am301443g
_journal_volume 4
_journal_year 2012
_chemical_formula_sum 'Ag1.56 Mn8 O16'
_chemical_formula_weight 863.80
_chemical_name_systematic ' ?'
_space_group_IT_number 87
_symmetry_cell_setting tetragonal
_symmetry_space_group_name_Hall '-I 4'
_symmetry_space_group_name_H-M 'I 4/m'
_audit_creation_date 2012-02-18T22:06
_audit_creation_method 'from EXP file using GSAS2CIF'
_audit_update_record ' 2012-02-18T22:06  Initial CIF as created by GSAS2CIF'
_cell_angle_alpha 90.0
_cell_angle_beta 90.0
_cell_angle_gamma 90.0
_cell_formula_units_Z 1
_cell_length_a 9.756(10)
_cell_length_b 9.756
_cell_length_c 2.858(6)
_cell_measurement_temperature 25
_cell_volume 272.0(6)
_computing_structure_refinement GSAS
_diffrn_ambient_temperature 25
_diffrn_radiation_polarisn_ratio 0.5
_diffrn_radiation_probe x-ray
_diffrn_radiation_wavelength 1.5406
_exptl_absorpt_correction_T_max 1.00000
_exptl_absorpt_correction_T_min 1.00000
_exptl_absorpt_process_details
;   GSAS Absorption/surface roughness correction: function number 0
 No correction is applied.
;
_pd_block_id 2012-02-18T22:06|MM3955B_2|mmenard|Rigaku_Ultima_IV
_pd_calc_method 'Rietveld Refinement'
_pd_instr_location ' ?'
_pd_meas_2theta_range_inc 0.02
_pd_meas_2theta_range_max 100.0
_pd_meas_2theta_range_min 10.0
_pd_meas_number_of_points 4501
_pd_phase_name 'from F:/Ag-Hollandite/XRD/Ag Hollandite_Rietvled/mm3955B/Ag1.8Mn8O'
_pd_proc_2theta_range_inc 0.02
_pd_proc_2theta_range_max 99.94982
_pd_proc_2theta_range_min 9.94982
_pd_proc_info_datetime 2012-02-18T22:06:25
_pd_proc_info_excluded_regions ' ?'
_pd_proc_ls_background_function
;   GSAS Background function number 1 with  6 terms.
 Shifted Chebyshev function of 1st kind
      1:    21.6876     2:   -15.7470     3:    4.01597     4:  -0.456393    
      5:    1.44971     6:  -0.277835    
;
_pd_proc_ls_peak_cutoff 0.02500
_pd_proc_ls_profile_function
;
 CW Profile function number 2 with  18 terms
 Profile coefficients for Simpson's rule integration of pseudovoigt function
 C.J. Howard (1982). J. Appl. Cryst.,15,615-620.
 P. Thompson, D.E. Cox & J.B. Hastings (1987). J. Appl. Cryst.,20,79-83.
 Peak tails are ignored  where the intensity is below 0.0250 times the peak
   Aniso. broadening axis   0.0   0.0   1.0
;
_pd_proc_ls_prof_R_factor 0.1647
_pd_proc_ls_prof_wR_expected 0.1617
_pd_proc_ls_prof_wR_factor 0.2097
_pd_proc_number_of_points 4501
_pd_spec_mounting ' ?'
_refine_ls_goodness_of_fit_all 1.30
_refine_ls_matrix_type full
_refine_ls_number_parameters 14
_refine_ls_number_restraints 0
_refine_ls_R_Fsqd_factor 0.15335
_refine_ls_shift/su_max 0.00
_refine_ls_shift/su_mean 0.00
_reflns_d_resolution_high 1.014
_reflns_d_resolution_low 6.899
_reflns_limit_h_max 10
_reflns_limit_h_min 0
_reflns_limit_k_max 10
_reflns_limit_k_min 0
_reflns_limit_l_max 3
_reflns_limit_l_min 0
_reflns_number_total 85
_cod_data_source_file am301443g_si_002.cif
_cod_data_source_block MM3955B_2_publ
_cod_depositor_comments
;
The following automatic conversions were performed:

'_geom_bond_publ_flag' value 'N' changed to 'n' according to
/home/saulius/struct/CIF-dictionaries/cif_core.dic dictionary named
'cif_core.dic' version 2.4.2 from 2011-04-26 (23
times).

'_geom_angle_publ_flag' value 'N' changed to 'n' according
to /home/saulius/struct/CIF-dictionaries/cif_core.dic dictionary
named 'cif_core.dic' version 2.4.2 from 2011-04-26 (22 times).

Automatic conversion script
Id: cif_fix_values 1891 2012-01-12 08:04:46Z andrius 
;
_cod_original_cell_volume 272.0(8)
_cod_database_code 4506592
_gsas_exptl_extinct_corr_t_min 1.00000
_gsas_exptl_extinct_corr_t_max 1.00000

loop_
_symmetry_equiv_pos_site_id
_symmetry_equiv_pos_as_xyz
1 +x,+y,+z
2 -y,+x,+z
3 -x,-y,+z
4 +y,-x,+z
-1 -x,-y,-z
-2 +y,-x,-z
-3 +x,+y,-z
-4 -y,+x,-z
101 +x+1/2,+y+1/2,+z+1/2
102 -y+1/2,+x+1/2,+z+1/2
103 -x+1/2,-y+1/2,+z+1/2
104 +y+1/2,-x+1/2,+z+1/2
-101 -x+1/2,-y+1/2,-z+1/2
-102 +y+1/2,-x+1/2,-z+1/2
-103 +x+1/2,+y+1/2,-z+1/2
-104 -y+1/2,+x+1/2,-z+1/2

loop_
_atom_site_type_symbol
_atom_site_label
_atom_site_fract_x
_atom_site_fract_y
_atom_site_fract_z
_atom_site_occupancy
_atom_site_thermal_displace_type
_atom_site_U_iso_or_equiv
_atom_site_symmetry_multiplicity
Ag Ag1 0.0 0.0 0.0 0.78 Uiso 0.0273 2
Mn Mn1 0.1493 0.3321 0.5 1.0 Uiso 0.0068 8
O O1 0.15991 0.20745 0.0 1.0 Uiso 0.0095 8
O O2 0.13106 0.47081 0.0 1.0 Uiso 0.0094 8

loop_
_atom_type_symbol
_atom_type_number_in_cell
_atom_type_scat_dispersion_real
_atom_type_scat_dispersion_imag
_atom_type_scat_Cromer_Mann_a1
_atom_type_scat_Cromer_Mann_a2
_atom_type_scat_Cromer_Mann_a3
_atom_type_scat_Cromer_Mann_a4
_atom_type_scat_Cromer_Mann_b1
_atom_type_scat_Cromer_Mann_b2
_atom_type_scat_Cromer_Mann_b3
_atom_type_scat_Cromer_Mann_b4
_atom_type_scat_Cromer_Mann_c
_atom_type_scat_source
Ag 1.56 0.000 0.000 19.2808 0.64460 16.6885 7.47260 4.80450 24.6605 1.04630 99.8156 5.17900 International_Tables_Vol_C
Mn 8.0 0.000 0.000 11.2819 5.34090 7.35730 0.34320 3.01930 17.8674 2.24410 83.7543 1.08960 International_Tables_Vol_C
O 16.0 0.000 0.000 3.04850 13.2771 2.28680 5.70110 1.54630 0.32390 0.86700 32.9089 0.25080 International_Tables_Vol_C

loop_
_geom_angle_atom_site_label_1
_geom_angle_atom_site_label_2
_geom_angle_atom_site_label_3
_geom_angle
_geom_angle_site_symmetry_1
_geom_angle_site_symmetry_3
_geom_angle_publ_flag
Ag1 Ag1 Ag1 180.0 1_554 1_556 n
O1 Mn1 O1 98.99(17) 1_555 1_556 n
O1 Mn1 O1 79.321(18) 1_555 103_555 n
O1 Mn1 O2 84.17(17) 1_555 1_555 n
O1 Mn1 O2 176.3618(22) 1_555 1_556 n
O1 Mn1 O2 100.648(18) 1_555 104_455 n
O1 Mn1 O1 79.321(18) 1_556 103_555 n
O1 Mn1 O2 176.3619(22) 1_556 1_555 n
O1 Mn1 O2 84.17(17) 1_556 1_556 n
O1 Mn1 O2 100.648(18) 1_556 104_455 n
O1 Mn1 O2 103.132(21) 103_555 1_555 n
O1 Mn1 O2 103.132(21) 103_555 1_556 n
O1 Mn1 O2 180.0 103_555 104_455 n
O2 Mn1 O2 92.62(17) 1_555 1_556 n
O2 Mn1 O2 76.901(20) 1_555 104_455 n
O2 Mn1 O2 76.901(20) 1_556 104_455 n
Mn1 O1 Mn1 98.99(17) 1_554 1_555 n
Mn1 O1 Mn1 100.679(18) 1_554 103_554 n
Mn1 O1 Mn1 100.679(18) 1_555 103_554 n
Mn1 O2 Mn1 92.62(17) 1_554 1_555 n
Mn1 O2 Mn1 130.73(8) 1_554 102_554 n
Mn1 O2 Mn1 130.73(8) 1_555 102_554 n

loop_
_geom_bond_atom_site_label_1
_geom_bond_atom_site_label_2
_geom_bond_distance
_geom_bond_site_symmetry_2
_geom_bond_publ_flag
Ag1 Ag1 2.858(6) 1_554 n
Ag1 Ag1 2.858(6) 1_556 n
Ag1 O1 2.555(5) 1_555 n
Ag1 O1 2.555(5) 2_555 n
Ag1 O1 2.555(5) 3_555 n
Ag1 O1 2.555(5) 4_555 n
Mn1 Mn1 2.858(6) 1_554 n
Mn1 Mn1 2.858(6) 1_556 n
Mn1 Mn1 2.910(5) 103_554 n
Mn1 Mn1 2.910(5) 103_555 n
Mn1 O1 1.8791(28) 1_555 n
Mn1 O1 1.8791(28) 1_556 n
Mn1 O1 1.901(4) 103_555 n
Mn1 O2 1.9760(29) 1_555 n
Mn1 O2 1.9760(29) 1_556 n
Mn1 O2 1.778(4) 104_455 n
O1 Ag1 2.555(5) 1_555 n
O1 Mn1 1.8791(28) 1_554 n
O1 Mn1 1.8791(28) 1_555 n
O1 Mn1 1.901(4) 103_554 n
O2 Mn1 1.9760(29) 1_554 n
O2 Mn1 1.9760(29) 1_555 n
O2 Mn1 1.778(4) 102_554 n
